data_2105924
loop_
_publ_author_name
'Allan, David R.'
'Bailey, Daniel'
'Bird, Nigel'
'Blake, Alexander J.'
'Champness, Neil R.'
'Huang, Deguang'
'Keane, Conal P.'
'McMaster, Jonathan'
'Prior, Timothy J.'
'Tidey, Jeremiah P.'
'Schr\"oder, Martin'

_publ_section_title
;
 High-pressure studies of palladium and platinum thioether macrocyclic
 dihalide complexes
;
_journal_coeditor_code XK5015
_journal_issue 3
_journal_name_full 'Acta Crystallographica Section B'
_journal_page_first 469
_journal_page_last 486
_journal_paper_doi 10.1107/S2052520614008786
_journal_volume 70
_journal_year 2014
_chemical_formula_moiety 'C6 H12 S3 Pd I2'
_chemical_formula_sum 'C6 H12 I2 Pd S3'
_chemical_formula_weight 540.54
_chemical_name_systematic
;
 ?
;
_space_group_IT_number 19
_symmetry_cell_setting orthorhombic
_symmetry_space_group_name_Hall 'P 2ac 2ab'
_symmetry_space_group_name_H-M 'P 21 21 21'
_atom_sites_solution_hydrogens geom
_atom_sites_solution_primary isomor
_audit_creation_method SHELXL97
_cell_angle_alpha 90.00
_cell_angle_beta 90.00
_cell_angle_gamma 90.00
_cell_formula_units_Z 4
_cell_length_a 7.0662(16)
_cell_length_b 11.515(5)
_cell_length_c 12.301(6)
_cell_measurement_pressure 6040000
_cell_measurement_reflns_used 1790
_cell_measurement_temperature 296(2)
_cell_measurement_theta_max 29.71
_cell_measurement_theta_min 2.35
_cell_volume 1000.9(7)
_computing_cell_refinement
;
CrysAlisPro, Oxford Diffraction Ltd.,
Version 1.171.34.40 (release 27-08-2010 CrysAlis171 .NET)
(compiled Aug 27 2010,11:50:40)
;
_computing_data_collection
;
CrysAlisPro, Oxford Diffraction Ltd.,
Version 1.171.34.40 (release 27-08-2010 CrysAlis171 .NET)
(compiled Aug 27 2010,11:50:40)
;
_computing_data_reduction
;
CrysAlisPro, Oxford Diffraction Ltd.,
Version 1.171.34.40 (release 27-08-2010 CrysAlis171 .NET)
(compiled Aug 27 2010,11:50:40)
;
_computing_molecular_graphics 'Bruker SHELXTL (Sheldrick, 2008)'
_computing_publication_material 'enCIFer (Allen et al., 2004);PLATON (Spek, 2003);SHELXTL (Sheldrick, 2008)'
_computing_structure_refinement 'SHELXL97 (Sheldrick, 2008)'
_diffrn_ambient_temperature 296(2)
_diffrn_detector_area_resol_mean 28.57
_diffrn_measured_fraction_theta_full 0.505
_diffrn_measured_fraction_theta_max 0.426
_diffrn_measurement_device_type 'CrystalLogic kappa goniometer; Rigaku Saturn 724+ CCD area detector'
_diffrn_measurement_method \w
_diffrn_radiation_monochromator 'silicon double crystal'
_diffrn_radiation_source 'Diamond Light Source Beamline I19'
_diffrn_radiation_type synchrotron
_diffrn_radiation_wavelength 0.6889
_diffrn_reflns_av_R_equivalents 0.086
_diffrn_reflns_av_sigmaI/netI 0.115
_diffrn_reflns_limit_h_max 10
_diffrn_reflns_limit_h_min -8
_diffrn_reflns_limit_k_max 11
_diffrn_reflns_limit_k_min -13
_diffrn_reflns_limit_l_max 12
_diffrn_reflns_limit_l_min -11
_diffrn_reflns_number 3343
_diffrn_reflns_theta_full 27.50
_diffrn_reflns_theta_max 29.71
_diffrn_reflns_theta_min 2.35
_exptl_absorpt_coefficient_mu 8.590
_exptl_absorpt_correction_T_max 1.000
_exptl_absorpt_correction_T_min 0.140
_exptl_absorpt_correction_type multi-scan
_exptl_absorpt_process_details
;
CrysAlisPro, Oxford Diffraction Ltd.,
Version 1.171.34.9 (release 08-12-2009 CrysAlis171 .NET)
(compiled Dec  8 2009,17:31:18)
Empirical absorption correction using spherical harmonics,
 implemented in SCALE3 ABSPACK scaling algorithm.
;
_exptl_crystal_colour red
_exptl_crystal_density_diffrn 3.587
_exptl_crystal_density_method 'not measured'
_exptl_crystal_description needle
_exptl_crystal_F_000 992
_exptl_crystal_size_max 0.17
_exptl_crystal_size_mid 0.04
_exptl_crystal_size_min 0.02
_refine_diff_density_max 1.98
_refine_diff_density_min -2.08
_refine_ls_abs_structure_details 'Flack H D (1983), Acta Cryst. A39, 876-881'
_refine_ls_abs_structure_Flack 0.10(11)
_refine_ls_extinction_method none
_refine_ls_goodness_of_fit_ref 1.05
_refine_ls_hydrogen_treatment constr
_refine_ls_matrix_type full
_refine_ls_number_parameters 109
_refine_ls_number_reflns 1224
_refine_ls_number_restraints 102
_refine_ls_restrained_S_all 1.02
_refine_ls_R_factor_all 0.0896
_refine_ls_R_factor_gt 0.0672
_refine_ls_shift/su_max 0.000
_refine_ls_shift/su_mean 0.000
_refine_ls_structure_factor_coef Fsqd
_refine_ls_weighting_details 'calc w=1/[\s^2^(Fo^2^)+(0.069P)^2^] where P=(Fo^2^+2Fc^2^)/3'
_refine_ls_weighting_scheme calc
_refine_ls_wR_factor_gt 0.133
_refine_ls_wR_factor_ref 0.154
_reflns_number_gt 973
_reflns_number_total 1225
_reflns_threshold_expression >2sigma(I)
_cod_data_source_file xk5015sup1.cif
_cod_data_source_block cmpd_5_60.4_kbar
_cod_database_code 2105924
_cod_database_fobs_code 2105924

loop_
_symmetry_equiv_pos_as_xyz
'x, y, z'
'-x+1/2, -y, z+1/2'
'-x, y+1/2, -z+1/2'
'x+1/2, -y+1/2, -z'

loop_
_atom_site_type_symbol
_atom_site_label
_atom_site_fract_x
_atom_site_fract_y
_atom_site_fract_z
_atom_site_U_iso_or_equiv
_atom_site_adp_type
_atom_site_calc_flag
_atom_site_refinement_flags
_atom_site_occupancy
_atom_site_symmetry_multiplicity
Pd Pd1 0.9042(2) 0.12590(18) 0.60412(17) 0.0196(5) Uani d U 1 1
I I1 0.7318(2) 0.25481(16) 0.74314(16) 0.0292(5) Uani d U 1 1
I I2 1.16667(18) 0.07222(14) 0.74298(15) 0.0226(4) Uani d U 1 1
S S1 0.6930(8) -0.0930(6) 0.6091(6) 0.0224(12) Uani d DU 1 1
S S4 0.6819(8) 0.1841(6) 0.4839(6) 0.0209(11) Uani d DU 1 1
S S7 1.0485(7) 0.0291(6) 0.4656(6) 0.0212(11) Uani d DU 1 1
C C2 0.530(3) -0.0433(16) 0.5048(16) 0.024(3) Uani d DU 1 1
H H2A 0.5823 -0.0627 0.4342 0.029 Uiso calc R 1 1
H H2B 0.4119 -0.0856 0.5126 0.029 Uiso calc R 1 1
C C3 0.487(2) 0.0857(14) 0.507(2) 0.022(2) Uani d DU 1 1
H H3A 0.4315 0.1041 0.5770 0.026 Uiso calc R 1 1
H H3B 0.3909 0.1012 0.4522 0.026 Uiso calc R 1 1
C C5 0.771(3) 0.1434(18) 0.3505(11) 0.022(3) Uani d DU 1 1
H H5A 0.6642 0.1338 0.3016 0.027 Uiso calc R 1 1
H H5B 0.8483 0.2061 0.3226 0.027 Uiso calc R 1 1
C C6 0.886(3) 0.0326(18) 0.3507(15) 0.022(3) Uani d DU 1 1
H H6A 0.9576 0.0272 0.2835 0.026 Uiso calc R 1 1
H H6B 0.8019 -0.0338 0.3544 0.026 Uiso calc R 1 1
C C8 1.045(2) -0.1227(11) 0.504(2) 0.021(2) Uani d DU 1 1
H H8A 1.1029 -0.1665 0.4458 0.026 Uiso calc R 1 1
H H8B 1.1265 -0.1312 0.5674 0.026 Uiso calc R 1 1
C C9 0.858(2) -0.1804(15) 0.531(2) 0.023(3) Uani d DU 1 1
H H9A 0.8835 -0.2511 0.5712 0.027 Uiso calc R 1 1
H H9B 0.7972 -0.2024 0.4633 0.027 Uiso calc R 1 1

loop_
_atom_site_aniso_label
_atom_site_aniso_U_11
_atom_site_aniso_U_22
_atom_site_aniso_U_33
_atom_site_aniso_U_12
_atom_site_aniso_U_13
_atom_site_aniso_U_23
Pd1 0.0218(8) 0.0181(14) 0.0188(16) 0.0011(9) -0.0062(8) -0.0017(7)
I1 0.0466(9) 0.0201(13) 0.0210(15) 0.0034(8) -0.0029(9) -0.0009(6)
I2 0.0244(7) 0.0247(13) 0.0186(14) 0.0008(7) -0.0046(9) 0.0040(7)
S1 0.024(2) 0.023(3) 0.020(4) -0.002(2) 0.004(2) -0.0042(18)
S4 0.021(2) 0.021(3) 0.020(3) 0.004(2) -0.004(2) -0.0040(19)
S7 0.017(2) 0.025(4) 0.022(3) 0.002(2) -0.001(2) 0.0015(19)
C2 0.023(5) 0.024(5) 0.024(7) -0.001(3) -0.002(5) -0.010(5)
C3 0.020(4) 0.026(5) 0.020(7) 0.002(4) -0.003(4) -0.012(5)
C5 0.028(6) 0.022(7) 0.017(3) 0.005(5) -0.004(4) 0.001(5)
C6 0.025(6) 0.023(7) 0.018(4) 0.004(5) -0.001(4) -0.001(4)
C8 0.025(5) 0.023(4) 0.016(7) 0.004(5) 0.002(5) -0.001(4)
C9 0.028(5) 0.020(3) 0.020(8) 0.001(4) 0.002(5) -0.003(4)

loop_
_atom_type_symbol
_atom_type_description
_atom_type_scat_dispersion_real
_atom_type_scat_dispersion_imag
_atom_type_scat_source
C C 0.0033 0.0016 'International Tables Vol C Tables 4.2.6.8 and 6.1.1.4'
H H 0.0000 0.0000 'International Tables Vol C Tables 4.2.6.8 and 6.1.1.4'
S S 0.1246 0.1234 'International Tables Vol C Tables 4.2.6.8 and 6.1.1.4'
Pd Pd -0.9988 1.0072 'International Tables Vol C Tables 4.2.6.8 and 6.1.1.4'
I I -0.4742 1.8119 'International Tables Vol C Tables 4.2.6.8 and 6.1.1.4'

loop_
_geom_angle_atom_site_label_1
_geom_angle_atom_site_label_2
_geom_angle_atom_site_label_3
_geom_angle_site_symmetry_3
_geom_angle
S4 Pd1 S7 . 88.1(2)
S4 Pd1 I1 . 86.24(17)
S7 Pd1 I1 . 172.9(2)
S4 Pd1 I2 . 176.46(19)
S7 Pd1 I2 . 93.22(17)
I1 Pd1 I2 . 92.20(9)
S4 Pd1 S1 . 85.1(2)
S7 Pd1 S1 . 79.8(2)
I1 Pd1 S1 . 103.95(15)
I2 Pd1 S1 . 98.35(15)
S4 Pd1 S4 4_556 90.12(11)
S7 Pd1 S4 4_556 78.6(2)
I1 Pd1 S4 4_556 97.11(14)
I2 Pd1 S4 4_556 86.92(14)
S1 Pd1 S4 4_556 158.02(19)
Pd1 I1 I2 3_756 120.33(8)
C9 S1 C2 . 102.0(11)
C9 S1 Pd1 . 98.0(6)
C2 S1 Pd1 . 92.1(7)
C3 S4 C5 . 104.0(11)
C3 S4 Pd1 . 104.0(8)
C5 S4 Pd1 . 105.9(7)
C8 S7 C6 . 102.6(10)
C8 S7 Pd1 . 105.6(8)
C6 S7 Pd1 . 106.8(7)
C3 C2 S1 . 115.1(14)
C3 C2 H2A . 108.5
S1 C2 H2A . 108.5
C3 C2 H2B . 108.5
S1 C2 H2B . 108.5
H2A C2 H2B . 107.5
C2 C3 S4 . 117.2(14)
C2 C3 H3A . 108.0
S4 C3 H3A . 108.0
C2 C3 H3B . 108.0
S4 C3 H3B . 108.0
H3A C3 H3B . 107.2
C6 C5 S4 . 113.7(14)
C6 C5 H5A . 108.8
S4 C5 H5A . 108.8
C6 C5 H5B . 108.8
S4 C5 H5B . 108.8
H5A C5 H5B . 107.7
C5 C6 S7 . 111.0(13)
C5 C6 H6A . 109.4
S7 C6 H6A . 109.4
C5 C6 H6B . 109.4
S7 C6 H6B . 109.4
H6A C6 H6B . 108.0
C9 C8 S7 . 119.4(13)
C9 C8 H8A . 107.5
S7 C8 H8A . 107.5
C9 C8 H8B . 107.5
S7 C8 H8B . 107.5
H8A C8 H8B . 107.0
C8 C9 S1 . 115.6(13)
C8 C9 H9A . 108.4
S1 C9 H9A . 108.4
C8 C9 H9B . 108.4
S1 C9 H9B . 108.4
H9A C9 H9B . 107.4

loop_
_geom_bond_atom_site_label_1
_geom_bond_atom_site_label_2
_geom_bond_site_symmetry_2
_geom_bond_distance
Pd1 S4 . 2.259(6)
Pd1 S7 . 2.277(7)
Pd1 I1 . 2.572(3)
Pd1 I2 . 2.596(2)
Pd1 S1 . 2.930(7)
Pd1 S4 4_556 3.132(7)
I1 I2 3_756 3.729(3)
S1 C9 . 1.815(9)
S1 C2 . 1.818(9)
S4 C3 . 1.808(9)
S4 C5 . 1.818(9)
S7 C8 . 1.812(9)
S7 C6 . 1.820(9)
C2 C3 . 1.517(10)
C2 H2A . 0.9700
C2 H2B . 0.9700
C3 H3A . 0.9700
C3 H3B . 0.9700
C5 C6 . 1.515(10)
C5 H5A . 0.9700
C5 H5B . 0.9700
C6 H6A . 0.9700
C6 H6B . 0.9700
C8 C9 . 1.516(10)
C8 H8A . 0.9700
C8 H8B . 0.9700
C9 H9A . 0.9700
C9 H9B . 0.9700

loop_
_geom_torsion_atom_site_label_1
_geom_torsion_atom_site_label_2
_geom_torsion_atom_site_label_3
_geom_torsion_atom_site_label_4
_geom_torsion_site_symmetry_1
_geom_torsion_site_symmetry_4
_geom_torsion
S4 Pd1 I1 I2 . 3_756 -83.73(18)
S7 Pd1 I1 I2 . 3_756 -46.7(14)
I2 Pd1 I1 I2 . 3_756 93.08(9)
S1 Pd1 I1 I2 . 3_756 -167.75(15)
S4 Pd1 I1 I2 4_556 3_756 5.92(15)
S4 Pd1 S1 C9 . . 106.3(9)
S7 Pd1 S1 C9 . . 17.3(9)
I1 Pd1 S1 C9 . . -168.9(9)
I2 Pd1 S1 C9 . . -74.5(9)
S4 Pd1 S1 C9 4_556 . 28.2(11)
S4 Pd1 S1 C2 . . 3.8(7)
S7 Pd1 S1 C2 . . -85.1(7)
I1 Pd1 S1 C2 . . 88.7(7)
I2 Pd1 S1 C2 . . -176.9(7)
S4 Pd1 S1 C2 4_556 . -74.3(9)
S7 Pd1 S4 C3 . . 99.5(7)
I1 Pd1 S4 C3 . . -84.8(7)
I2 Pd1 S4 C3 . . -149(3)
S1 Pd1 S4 C3 . . 19.6(7)
S4 Pd1 S4 C3 4_556 . 178.1(8)
S7 Pd1 S4 C5 . . -9.9(8)
I1 Pd1 S4 C5 . . 165.9(8)
I2 Pd1 S4 C5 . . 102(3)
S1 Pd1 S4 C5 . . -89.8(8)
S4 Pd1 S4 C5 4_556 . 68.8(8)
S4 Pd1 S7 C8 . . -118.4(7)
I1 Pd1 S7 C8 . . -155.4(13)
I2 Pd1 S7 C8 . . 64.8(6)
S1 Pd1 S7 C8 . . -33.1(7)
S4 Pd1 S7 C8 4_556 . 151.0(7)
S4 Pd1 S7 C6 . . -9.8(9)
I1 Pd1 S7 C6 . . -46.7(17)
I2 Pd1 S7 C6 . . 173.5(8)
S1 Pd1 S7 C6 . . 75.6(9)
S4 Pd1 S7 C6 4_556 . -100.3(9)
C9 S1 C2 C3 . . -132.0(16)
Pd1 S1 C2 C3 . . -33.4(15)
S1 C2 C3 S4 . . 63(2)
C5 S4 C3 C2 . . 58.7(17)
Pd1 S4 C3 C2 . . -52.0(16)
C3 S4 C5 C6 . . -76.1(19)
Pd1 S4 C5 C6 . . 33.3(18)
S4 C5 C6 S7 . . -43(2)
C8 S7 C6 C5 . . 143.0(16)
Pd1 S7 C6 C5 . . 32.2(18)
C6 S7 C8 C9 . . -56(2)
Pd1 S7 C8 C9 . . 55.9(19)
S7 C8 C9 S1 . . -40(3)
C2 S1 C9 C8 . . 101.3(19)
Pd1 S1 C9 C8 . . 7.4(19)
